data_1534384
loop_
_publ_author_name
'Danot, M.'
'Bichon, J.'
'Rouxel, J.'

_publ_section_title
;
 Le systeme nickel-disulfure de titane
;
_journal_name_full 'Bulletin de la Societe Chimique de France (Vol=Year)'
_journal_page_first 3063
_journal_page_last 3066
_journal_volume 1972
_journal_year 1972
_chemical_formula_sum 'Ni S6 Ti3'
_chemical_name_systematic 'Ni Ti3 S6'
_space_group_IT_number 148
_symmetry_space_group_name_Hall '-R 3'
_symmetry_space_group_name_H-M 'R -3 :H'
_cell_angle_alpha 90
_cell_angle_beta 90
_cell_angle_gamma 120
_cell_formula_units_Z 3
_cell_length_a 5.88
_cell_length_b 5.88
_cell_length_c 16.98
_cell_volume 508.420
_citation_journal_id_ASTM BSCFAS
_cod_data_source_file Danot_BSCFAS_1972_1238.cif
_cod_data_source_block Ni1S6Ti3
_cod_original_cell_volume 508.4204
_cod_original_formula_sum 'Ni1 S6 Ti3'
_cod_database_code 1534384

loop_
_symmetry_equiv_pos_as_xyz
x,y,z
-y,x-y,z
-x+y,-x,z
-x,-y,-z
y,-x+y,-z
x-y,x,-z
x+2/3,y+1/3,z+1/3
-y+2/3,x-y+1/3,z+1/3
-x+y+2/3,-x+1/3,z+1/3
-x+2/3,-y+1/3,-z+1/3
y+2/3,-x+y+1/3,-z+1/3
x-y+2/3,x+1/3,-z+1/3
x+1/3,y+2/3,z+2/3
-y+1/3,x-y+2/3,z+2/3
-x+y+1/3,-x+2/3,z+2/3
-x+1/3,-y+2/3,-z+2/3
y+1/3,-x+y+2/3,-z+2/3
x-y+1/3,x+2/3,-z+2/3

loop_
_atom_site_label
_atom_site_type_symbol
_atom_site_fract_x
_atom_site_fract_y
_atom_site_fract_z
_atom_site_occupancy
_atom_site_U_iso_or_equiv
Ti2 Ti+4 0 0 0.337 1 0.0
S1 S-2 0.336 0.007 0.247 1 0.0
Ti1 Ti+4 0 0 0 1 0.0
Ni1 Ni 0 0 0.5 1 0.0
